data_7028412
loop_
_publ_author_name
'Zhu, Liang'
'Fu, Zhi-Sheng'
'Pan, Hui-Jie'
'Feng, Wei'
'Chen, Changle'
'Fan, Zhi-Qiang'

_publ_section_title
;
 Synthesis and application of binuclear \a-diimine nickel/palladium
 catalysts with a conjugated backbone.
;
_journal_issue 7
_journal_name_full 'Dalton transactions (Cambridge, England : 2003)'
_journal_page_first 2900
_journal_page_last 2906
_journal_paper_doi 10.1039/c3dt51782a
_journal_volume 43
_journal_year 2014
_chemical_formula_moiety 'C20 H20 Br2 N4 Ni, C H2 Cl2'
_chemical_formula_sum 'C21 H22 Br2 Cl2 N4 Ni'
_chemical_formula_weight 619.86
_chemical_name_systematic
; 
 ? 
;
_space_group_IT_number 178
_symmetry_cell_setting hexagonal
_symmetry_space_group_name_Hall 'P 61 2 (0 0 5)'
_symmetry_space_group_name_H-M 'P 61 2 2'
_atom_sites_solution_hydrogens geom
_atom_sites_solution_primary direct
_atom_sites_solution_secondary difmap
_audit_creation_method SHELXL-97
_cell_angle_alpha 90.00
_cell_angle_beta 90.00
_cell_angle_gamma 120.00
_cell_formula_units_Z 6
_cell_length_a 9.11609(12)
_cell_length_b 9.11609(12)
_cell_length_c 50.8316(9)
_cell_measurement_reflns_used 7582
_cell_measurement_temperature 293(2)
_cell_measurement_theta_max 67.3192
_cell_measurement_theta_min 4.3453
_cell_volume 3658.32(9)
_computing_cell_refinement 'CrysAlis PRO (Agilent Technologies, 2011)'
_computing_data_collection 'CrysAlis PRO'
_computing_data_reduction 'CrysAlis PRO'
_computing_molecular_graphics 'OLEX2 (Dolomanov et al., 2009)'
_computing_publication_material OLEX2
_computing_structure_refinement 'SHELXL-97 (Sheldrick, 2008)'
_computing_structure_solution 'SHELXS-97 (Sheldrick, 2008)'
_diffrn_ambient_temperature 293(2)
_diffrn_detector_area_resol_mean 10.3592
_diffrn_measured_fraction_theta_full 0.997
_diffrn_measured_fraction_theta_max 0.998
_diffrn_measurement_device_type 'Xcalibur, Atlas, Gemini ultra'
_diffrn_measurement_method '\w scans'
_diffrn_radiation_monochromator graphite
_diffrn_radiation_source 'fine-focus sealed tube'
_diffrn_radiation_type CuK\a
_diffrn_radiation_wavelength 1.54184
_diffrn_reflns_av_R_equivalents 0.0476
_diffrn_reflns_av_unetI/netI 0.0263
_diffrn_reflns_limit_h_max 9
_diffrn_reflns_limit_h_min -10
_diffrn_reflns_limit_k_max 10
_diffrn_reflns_limit_k_min -10
_diffrn_reflns_limit_l_max 57
_diffrn_reflns_limit_l_min -59
_diffrn_reflns_number 13059
_diffrn_reflns_theta_full 67.43
_diffrn_reflns_theta_max 67.43
_diffrn_reflns_theta_min 5.60
_exptl_absorpt_coefficient_mu 7.124
_exptl_absorpt_correction_T_max 0.3032
_exptl_absorpt_correction_T_min 0.2403
_exptl_absorpt_correction_type multi-scan
_exptl_absorpt_process_details
;
CrysAlis PRO (Agilent Technologies, 2011) 
;
_exptl_crystal_colour blue
_exptl_crystal_density_diffrn 1.688
_exptl_crystal_density_method 'not measured'
_exptl_crystal_description block
_exptl_crystal_F_000 1848
_exptl_crystal_size_max 0.28
_exptl_crystal_size_mid 0.26
_exptl_crystal_size_min 0.22
_refine_diff_density_max 0.642
_refine_diff_density_min -0.571
_refine_diff_density_rms 0.067
_refine_ls_abs_structure_details 'Flack H D (1983), Acta Cryst. A39, 876-881'
_refine_ls_abs_structure_Flack -0.01(3)
_refine_ls_extinction_coef 0.00065(5)
_refine_ls_extinction_expression Fc^*^=kFc[1+0.001xFc^2^\l^3^/sin(2\q)]^-1/4^
_refine_ls_extinction_method SHELXL
_refine_ls_goodness_of_fit_ref 1.118
_refine_ls_hydrogen_treatment constr
_refine_ls_matrix_type full
_refine_ls_number_parameters 140
_refine_ls_number_reflns 2183
_refine_ls_number_restraints 19
_refine_ls_restrained_S_all 1.128
_refine_ls_R_factor_all 0.0297
_refine_ls_R_factor_gt 0.0283
_refine_ls_shift/su_max 0.000
_refine_ls_shift/su_mean 0.000
_refine_ls_structure_factor_coef Fsqd
_refine_ls_weighting_details 'calc w=1/[\s^2^(Fo^2^)+(0.0281P)^2^+5.7429P] where P=(Fo^2^+2Fc^2^)/3'
_refine_ls_weighting_scheme calc
_refine_ls_wR_factor_gt 0.0666
_refine_ls_wR_factor_ref 0.0673
_reflns_number_gt 2123
_reflns_number_total 2183
_reflns_threshold_expression >2sigma(I)
_cod_data_source_file c3dt51782a.txt
_cod_data_source_block x
_cod_original_sg_symbol_Hall 'P 61 2 (0 0 -1)'
_cod_database_code 7028412

loop_
_symmetry_equiv_pos_as_xyz
'x, y, z'
'x-y, x, z+1/6'
'-y, x-y, z+1/3'
'-x, -y, z+1/2'
'-x+y, -x, z+2/3'
'y, -x+y, z+5/6'
'-y, -x, -z+5/6'
'x-y, -y, -z'
'x, x-y, -z+1/6'
'y, x, -z+1/3'
'-x+y, y, -z+1/2'
'-x, -x+y, -z+2/3'

loop_
_atom_site_label
_atom_site_type_symbol
_atom_site_fract_x
_atom_site_fract_y
_atom_site_fract_z
_atom_site_U_iso_or_equiv
_atom_site_adp_type
_atom_site_occupancy
_atom_site_symmetry_multiplicity
_atom_site_calc_flag
_atom_site_refinement_flags
Br1 Br 0.20440(4) 0.35696(4) 0.110367(7) 0.01445(12) Uani 1 1 d .
Ni1 Ni 0.19887(10) 0.59944(5) 0.0833 0.00791(19) Uani 1 2 d SU
Cl1 Cl 0.6772(3) 0.1693(2) 0.01014(3) 0.0878(7) Uani 1 1 d .
N1 N 0.1952(4) 0.4710(3) 0.04758(6) 0.0121(6) Uani 1 1 d .
N2 N -0.0664(5) 0.4668(2) 0.0833 0.0106(8) Uani 1 2 d S
N3 N 0.4674(5) 0.7337(2) 0.0833 0.0087(7) Uani 1 2 d SU
C1 C 0.1127(5) 0.4789(5) 0.02614(7) 0.0202(8) Uani 1 1 d .
H1 H 0.0572 0.5410 0.0270 0.024 Uiso 1 1 calc R
C2 C 0.1074(6) 0.3975(6) 0.00260(8) 0.0289(9) Uani 1 1 d .
H2 H 0.0494 0.4057 -0.0119 0.035 Uiso 1 1 calc R
C3 C 0.1885(5) 0.3052(5) 0.00099(8) 0.0278(9) Uani 1 1 d .
H3 H 0.1866 0.2497 -0.0145 0.033 Uiso 1 1 calc R
C4 C 0.2724(5) 0.2972(6) 0.02287(8) 0.0291(10) Uani 1 1 d .
H4 H 0.3287 0.2357 0.0224 0.035 Uiso 1 1 calc R
C5 C 0.2734(5) 0.3800(5) 0.04546(7) 0.0205(8) Uani 1 1 d .
H5 H 0.3311 0.3726 0.0600 0.025 Uiso 1 1 calc R
C6 C -0.1565(4) 0.5446(4) 0.08753(8) 0.0165(8) Uani 1 1 d .
H6 H -0.0980 0.6610 0.0903 0.020 Uiso 1 1 calc R
C7 C -0.3303(4) 0.4615(4) 0.08791(8) 0.0190(8) Uani 1 1 d .
H7 H -0.3866 0.5210 0.0912 0.023 Uiso 1 1 calc R
C8 C -0.4210(6) 0.2895(3) 0.0833 0.0194(11) Uani 1 2 d S
H8 H -0.5388 0.2306 0.0833 0.023 Uiso 1 2 calc SR
C9 C 0.5558(4) 0.7736(4) 0.10585(7) 0.0136(7) Uani 1 1 d .
H9 H 0.4964 0.7398 0.1216 0.016 Uiso 1 1 calc R
C10 C 0.7312(4) 0.8629(4) 0.10675(7) 0.0158(7) Uani 1 1 d U
H10 H 0.7877 0.8904 0.1228 0.019 Uiso 1 1 calc R
C11 C 0.8211(7) 0.9106(4) 0.0833 0.0203(9) Uani 1 2 d SU
H11 H 0.9389 0.9694 0.0833 0.024 Uiso 1 2 calc SR
C12 C 0.4888(7) 0.0000 0.0000 0.0421(17) Uani 1 2 d S
H12A H 0.4083 -0.0357 0.0144 0.051 Uiso 0.50 1 calc PR
H12B H 0.4440 0.0357 -0.0144 0.051 Uiso 0.50 1 calc PR

loop_
_atom_site_aniso_label
_atom_site_aniso_U_11
_atom_site_aniso_U_22
_atom_site_aniso_U_33
_atom_site_aniso_U_23
_atom_site_aniso_U_13
_atom_site_aniso_U_12
Br1 0.0142(2) 0.01237(19) 0.01872(19) 0.00333(14) 0.00167(13) 0.00811(16)
Ni1 0.0062(3) 0.0059(3) 0.0116(4) -0.0010(3) 0.000 0.00311(17)
Cl1 0.1116(15) 0.0609(10) 0.0294(7) 0.0079(6) -0.0112(8) -0.0030(10)
N1 0.0078(14) 0.0108(14) 0.0164(14) -0.0008(11) 0.0012(12) 0.0037(12)
N2 0.0096(19) 0.0061(14) 0.017(2) -0.0019(14) 0.000 0.0048(10)
N3 0.0091(10) 0.0075(10) 0.0099(11) -0.0009(8) 0.000 0.0046(5)
C1 0.020(2) 0.022(2) 0.0203(19) -0.0062(15) -0.0046(16) 0.0117(17)
C2 0.029(2) 0.032(2) 0.025(2) -0.0142(19) -0.0125(18) 0.014(2)
C3 0.022(2) 0.033(2) 0.025(2) -0.0153(18) 0.0024(17) 0.0110(18)
C4 0.024(2) 0.034(3) 0.037(2) -0.012(2) 0.0026(19) 0.021(2)
C5 0.0178(18) 0.027(2) 0.0238(18) -0.0028(17) 0.0006(15) 0.0169(17)
C6 0.0117(17) 0.0060(17) 0.033(2) -0.0033(15) -0.0025(15) 0.0051(14)
C7 0.0131(18) 0.0084(18) 0.038(2) -0.0009(16) 0.0002(16) 0.0074(14)
C8 0.011(2) 0.0135(19) 0.033(3) 0.001(2) 0.000 0.0057(12)
C9 0.0155(17) 0.0106(17) 0.0170(17) 0.0010(14) -0.0004(14) 0.0081(14)
C10 0.0143(17) 0.0131(16) 0.0232(16) -0.0030(14) -0.0051(12) 0.0092(14)
C11 0.0207(11) 0.0172(12) 0.0243(12) -0.0006(9) 0.000 0.0103(6)
C12 0.034(2) 0.055(5) 0.045(4) 0.033(4) 0.0164(18) 0.028(2)

loop_
_atom_type_symbol
_atom_type_description
_atom_type_scat_dispersion_real
_atom_type_scat_dispersion_imag
_atom_type_scat_source
C C 0.0181 0.0091 'International Tables Vol C Tables 4.2.6.8 and 6.1.1.4'
H H 0.0000 0.0000 'International Tables Vol C Tables 4.2.6.8 and 6.1.1.4'
Br Br -0.6763 1.2805 'International Tables Vol C Tables 4.2.6.8 and 6.1.1.4'
Cl Cl 0.3639 0.7018 'International Tables Vol C Tables 4.2.6.8 and 6.1.1.4'
N N 0.0311 0.0180 'International Tables Vol C Tables 4.2.6.8 and 6.1.1.4'
Ni Ni -3.0029 0.5091 'International Tables Vol C Tables 4.2.6.8 and 6.1.1.4'

loop_
_geom_angle_atom_site_label_1
_geom_angle_atom_site_label_2
_geom_angle_atom_site_label_3
_geom_angle
_geom_angle_site_symmetry_1
_geom_angle_site_symmetry_3
N2 Ni1 N3 180.00(5) . .
N2 Ni1 N1 89.23(8) . .
N3 Ni1 N1 90.77(8) . .
N2 Ni1 N1 89.23(8) . 9_565
N3 Ni1 N1 90.77(8) . 9_565
N1 Ni1 N1 178.46(15) . 9_565
N2 Ni1 Br1 90.953(18) . 9_565
N3 Ni1 Br1 89.047(18) . 9_565
N1 Ni1 Br1 90.86(8) . 9_565
N1 Ni1 Br1 89.16(8) 9_565 9_565
N2 Ni1 Br1 90.953(18) . .
N3 Ni1 Br1 89.047(18) . .
N1 Ni1 Br1 89.17(8) . .
N1 Ni1 Br1 90.86(8) 9_565 .
Br1 Ni1 Br1 178.09(4) 9_565 .
C5 N1 C1 116.9(3) . .
C5 N1 Ni1 122.4(2) . .
C1 N1 Ni1 120.7(2) . .
C6 N2 C6 116.0(4) 9_565 .
C6 N2 Ni1 122.0(2) 9_565 .
C6 N2 Ni1 122.0(2) . .
C9 N3 C9 117.3(4) 9_565 .
C9 N3 Ni1 121.4(2) 9_565 .
C9 N3 Ni1 121.4(2) . .
N1 C1 C2 122.5(4) . .
N1 C1 H1 118.8 . .
C2 C1 H1 118.8 . .
C3 C2 C1 119.4(4) . .
C3 C2 H2 120.3 . .
C1 C2 H2 120.3 . .
C4 C3 C2 118.0(3) . .
C4 C3 H3 121.0 . .
C2 C3 H3 121.0 . .
C5 C4 C3 120.0(4) . .
C5 C4 H4 120.0 . .
C3 C4 H4 120.0 . .
N1 C5 C4 123.3(4) . .
N1 C5 H5 118.4 . .
C4 C5 H5 118.4 . .
N2 C6 C7 123.5(3) . .
N2 C6 H6 118.2 . .
C7 C6 H6 118.2 . .
C6 C7 C8 119.7(3) . .
C6 C7 H7 120.1 . .
C8 C7 H7 120.1 . .
C7 C8 C7 117.4(5) 9_565 .
C7 C8 H8 121.3 9_565 .
C7 C8 H8 121.3 . .
N3 C9 C10 123.2(3) . .
N3 C9 H9 118.4 . .
C10 C9 H9 118.4 . .
C9 C10 C11 118.9(3) . .
C9 C10 H10 120.5 . .
C11 C10 H10 120.5 . .
C10 C11 C10 118.4(5) 9_565 .
C10 C11 H11 120.8 9_565 .
C10 C11 H11 120.8 . .
Cl1 C12 Cl1 113.2(4) 8 .
Cl1 C12 H12A 108.9 8 .
Cl1 C12 H12A 108.9 . .
Cl1 C12 H12B 108.9 8 .
Cl1 C12 H12B 108.9 . .
H12A C12 H12B 107.8 . .

loop_
_geom_bond_atom_site_label_1
_geom_bond_atom_site_label_2
_geom_bond_distance
_geom_bond_site_symmetry_2
Br1 Ni1 2.6246(3) .
Ni1 N2 2.094(4) .
Ni1 N3 2.120(4) .
Ni1 N1 2.153(3) .
Ni1 N1 2.153(3) 9_565
Ni1 Br1 2.6245(3) 9_565
Cl1 C12 1.717(4) .
N1 C5 1.341(5) .
N1 C1 1.346(5) .
N2 C6 1.344(4) 9_565
N2 C6 1.344(4) .
N3 C9 1.341(4) 9_565
N3 C9 1.341(4) .
C1 C2 1.396(5) .
C1 H1 0.9300 .
C2 C3 1.372(6) .
C2 H2 0.9300 .
C3 C4 1.373(6) .
C3 H3 0.9300 .
C4 C5 1.371(5) .
C4 H4 0.9300 .
C5 H5 0.9300 .
C6 C7 1.372(5) .
C6 H6 0.9300 .
C7 C8 1.378(4) .
C7 H7 0.9300 .
C8 C7 1.378(4) 9_565
C8 H8 0.9300 .
C9 C10 1.386(5) .
C9 H9 0.9300 .
C10 C11 1.386(5) .
C10 H10 0.9300 .
C11 C10 1.386(5) 9_565
C11 H11 0.9300 .
C12 Cl1 1.717(4) 8
C12 H12A 0.9700 .
C12 H12B 0.9700 .

loop_
_geom_torsion_atom_site_label_1
_geom_torsion_atom_site_label_2
_geom_torsion_atom_site_label_3
_geom_torsion_atom_site_label_4
_geom_torsion
_geom_torsion_site_symmetry_1
_geom_torsion_site_symmetry_4
N2 Ni1 N1 C5 -123.6(3) . .
N3 Ni1 N1 C5 56.4(3) . .
N1 Ni1 N1 C5 -123.6(3) 9_565 .
Br1 Ni1 N1 C5 145.5(3) 9_565 .
Br1 Ni1 N1 C5 -32.6(3) . .
N2 Ni1 N1 C1 56.3(3) . .
N3 Ni1 N1 C1 -123.7(3) . .
N1 Ni1 N1 C1 56.3(2) 9_565 .
Br1 Ni1 N1 C1 -34.6(3) 9_565 .
Br1 Ni1 N1 C1 147.3(3) . .
N3 Ni1 N2 C6 169(100) . 9_565
N1 Ni1 N2 C6 46.8(2) . 9_565
N1 Ni1 N2 C6 -133.2(2) 9_565 9_565
Br1 Ni1 N2 C6 137.6(2) 9_565 9_565
Br1 Ni1 N2 C6 -42.4(2) . 9_565
N3 Ni1 N2 C6 -11(100) . .
N1 Ni1 N2 C6 -133.2(2) . .
N1 Ni1 N2 C6 46.8(2) 9_565 .
Br1 Ni1 N2 C6 -42.4(2) 9_565 .
Br1 Ni1 N2 C6 137.6(2) . .
N2 Ni1 N3 C9 -88(100) . 9_565
N1 Ni1 N3 C9 34.36(18) . 9_565
N1 Ni1 N3 C9 -145.64(18) 9_565 9_565
Br1 Ni1 N3 C9 -56.49(17) 9_565 9_565
Br1 Ni1 N3 C9 123.51(17) . 9_565
N2 Ni1 N3 C9 92(100) . .
N1 Ni1 N3 C9 -145.64(18) . .
N1 Ni1 N3 C9 34.36(18) 9_565 .
Br1 Ni1 N3 C9 123.51(17) 9_565 .
Br1 Ni1 N3 C9 -56.49(17) . .
C5 N1 C1 C2 -0.1(5) . .
Ni1 N1 C1 C2 180.0(3) . .
N1 C1 C2 C3 0.1(6) . .
C1 C2 C3 C4 -0.1(7) . .
C2 C3 C4 C5 0.0(7) . .
C1 N1 C5 C4 0.0(6) . .
Ni1 N1 C5 C4 180.0(3) . .
C3 C4 C5 N1 0.0(7) . .
C6 N2 C6 C7 0.6(3) 9_565 .
Ni1 N2 C6 C7 -179.4(3) . .
N2 C6 C7 C8 -1.2(6) . .
C6 C7 C8 C7 0.6(3) . 9_565
C9 N3 C9 C10 0.8(2) 9_565 .
Ni1 N3 C9 C10 -179.2(2) . .
N3 C9 C10 C11 -1.5(5) . .
C9 C10 C11 C10 0.7(2) . 9_565
